data_7235182
loop_
_publ_author_name
'Yi-Jiun Shiu'
'Yi-Ting Chen'
'Wei-Kai Lee'
'Chung-Chih Wu'
'Tzu-Chieh Lin'
'Shih-Hung Liu'
'Pi-Tai Chou'
'Chin-Wei Lu'
'I-Chen Cheng'
'Yi-Jyun Lien'
'Yun Chi'

_publ_section_title
;
 Efficient thermally activated delayed fluorescence of functional
 phenylpyridinato boron complexes and high performance organic
 light-emitting diodes
;
_journal_name_full 'Journal of Materials Chemistry C'
_journal_page_first 1452
_journal_page_last 1462
_journal_paper_doi 10.1039/C6TC04994J
_journal_volume 5
_journal_year 2017
_chemical_formula_sum 'C47 H35 B F N3'
_chemical_formula_weight 671.59
_space_group_crystal_system triclinic
_space_group_IT_number 2
_space_group_name_Hall '-P 1'
_space_group_name_H-M_alt 'P -1'
_atom_sites_solution_hydrogens geom
_cell_angle_alpha 101.835(3)
_cell_angle_beta 95.538(2)
_cell_angle_gamma 110.288(2)
_cell_formula_units_Z 2
_cell_length_a 9.7399(5)
_cell_length_b 13.7142(8)
_cell_length_c 14.6944(8)
_cell_measurement_reflns_used 9533
_cell_measurement_temperature 200(2)
_cell_measurement_theta_max 27.51
_cell_measurement_theta_min 2.44
_cell_volume 1771.61(17)
_computing_cell_refinement 'Bruker SAINT'
_computing_data_collection 'Bruker APEX3'
_computing_data_reduction 'Bruker SAINT'
_computing_molecular_graphics 'Bruker SHELXTL'
_computing_publication_material 'Bruker SHELXTL'
_computing_structure_refinement 'SHELXL-2014/7 (Sheldrick, 2014)'
_computing_structure_solution 'SHELXS-97 (Sheldrick 2008)'
_diffrn_ambient_temperature 200(2)
_diffrn_measured_fraction_theta_full 0.999
_diffrn_measured_fraction_theta_max 0.999
_diffrn_measurement_device_type 'Bruker D8 VENTURE'
_diffrn_measurement_method '\f and \w scans'
_diffrn_radiation_type MoK\a
_diffrn_radiation_wavelength 0.71073
_diffrn_reflns_av_R_equivalents 0.0195
_diffrn_reflns_av_unetI/netI 0.0279
_diffrn_reflns_Laue_measured_fraction_full 0.999
_diffrn_reflns_Laue_measured_fraction_max 0.999
_diffrn_reflns_limit_h_max 12
_diffrn_reflns_limit_h_min -12
_diffrn_reflns_limit_k_max 17
_diffrn_reflns_limit_k_min -17
_diffrn_reflns_limit_l_max 19
_diffrn_reflns_limit_l_min -19
_diffrn_reflns_number 16238
_diffrn_reflns_point_group_measured_fraction_full 0.999
_diffrn_reflns_point_group_measured_fraction_max 0.999
_diffrn_reflns_theta_full 25.242
_diffrn_reflns_theta_max 27.499
_diffrn_reflns_theta_min 2.243
_exptl_absorpt_coefficient_mu 0.077
_exptl_absorpt_correction_T_max 0.7456
_exptl_absorpt_correction_T_min 0.7004
_exptl_absorpt_correction_type multi-scan
_exptl_absorpt_process_details 'SADABS (Bruker, 2014)'
_exptl_crystal_colour yellow
_exptl_crystal_density_diffrn 1.259
_exptl_crystal_description plate
_exptl_crystal_F_000 704
_exptl_crystal_size_max 0.200
_exptl_crystal_size_mid 0.150
_exptl_crystal_size_min 0.070
_refine_diff_density_max 1.092
_refine_diff_density_min -0.409
_refine_diff_density_rms 0.049
_refine_ls_extinction_coef .
_refine_ls_extinction_method none
_refine_ls_goodness_of_fit_ref 1.008
_refine_ls_hydrogen_treatment constr
_refine_ls_matrix_type full
_refine_ls_number_parameters 469
_refine_ls_number_reflns 8134
_refine_ls_number_restraints 0
_refine_ls_restrained_S_all 1.008
_refine_ls_R_factor_all 0.0697
_refine_ls_R_factor_gt 0.0515
_refine_ls_shift/su_max 0.001
_refine_ls_shift/su_mean 0.000
_refine_ls_structure_factor_coef Fsqd
_refine_ls_weighting_details 'w=1/[\s^2^(Fo^2^)+(0.0646P)^2^+0.9962P] where P=(Fo^2^+2Fc^2^)/3'
_refine_ls_weighting_scheme calc
_refine_ls_wR_factor_gt 0.1291
_refine_ls_wR_factor_ref 0.1399
_reflns_Friedel_coverage 0.000
_reflns_Friedel_fraction_full .
_reflns_Friedel_fraction_max .
_reflns_number_gt 6320
_reflns_number_total 8134
_reflns_threshold_expression 'I > 2\s(I)'
_cod_data_source_file J-Mater-Chem-C-2017-5-1452.cif
_cod_data_source_block ic17607
_cod_database_code 7235182
_shelx_space_group_comment
; 
The symmetry employed for this shelxl refinement is uniquely defined 
by the following loop, which should always be used as a source of 
symmetry information in preference to the above space-group names. 
They are only intended as comments. 
;
_shelx_estimated_absorpt_t_min 0.985
_shelx_estimated_absorpt_t_max 0.995

loop_
_space_group_symop_operation_xyz
'x, y, z'
'-x, -y, -z'

loop_
_atom_site_label
_atom_site_type_symbol
_atom_site_fract_x
_atom_site_fract_y
_atom_site_fract_z
_atom_site_U_iso_or_equiv
_atom_site_adp_type
_atom_site_occupancy
_atom_site_site_symmetry_order
_atom_site_calc_flag
_atom_site_refinement_flags_posn
_atom_site_refinement_flags_adp
_atom_site_refinement_flags_occupancy
_atom_site_disorder_assembly
_atom_site_disorder_group
B1 B 0.03154(19) 0.14436(13) 0.76610(12) 0.0205(3) Uani 1 1 d . . . . .
N1 N 0.16182(15) 0.09842(11) 0.74679(9) 0.0251(3) Uani 1 1 d . . . . .
N2 N 0.30065(15) 0.53241(10) 1.08333(9) 0.0245(3) Uani 1 1 d . . . . .
N3 N -0.23923(15) 0.24381(12) 0.43995(10) 0.0270(3) Uani 1 1 d . . . . .
C1 C -0.07971(17) 0.04002(12) 0.79246(10) 0.0225(3) Uani 1 1 d . . . . .
C2 C -0.22252(19) 0.01574(14) 0.81124(12) 0.0309(4) Uani 1 1 d . . . . .
H2 H -0.2707 0.0653 0.8115 0.037 Uiso 1 1 calc R U . . .
C3 C -0.2929(2) -0.08250(18) 0.82953(14) 0.0449(5) Uani 1 1 d . . . . .
C4 C -0.2290(3) -0.15729(17) 0.83131(17) 0.0543(6) Uani 1 1 d . . . . .
H4 H -0.2820 -0.2237 0.8448 0.065 Uiso 1 1 calc R U . . .
C5 C -0.0873(3) -0.13408(16) 0.81316(15) 0.0469(5) Uani 1 1 d . . . . .
H5 H -0.0401 -0.1841 0.8138 0.056 Uiso 1 1 calc R U . . .
C6 C -0.0141(2) -0.03582(13) 0.79371(12) 0.0305(4) Uani 1 1 d . . . . .
C7 C 0.1330(2) 0.00213(13) 0.76854(11) 0.0295(4) Uani 1 1 d . . . . .
C8 C 0.2382(2) -0.04508(16) 0.76363(14) 0.0447(5) Uani 1 1 d . . . . .
H8 H 0.2210 -0.1106 0.7813 0.054 Uiso 1 1 calc R U . . .
C9 C 0.3679(2) 0.00422(19) 0.73275(15) 0.0500(6) Uani 1 1 d . . . . .
H9 H 0.4399 -0.0280 0.7281 0.060 Uiso 1 1 calc R U . . .
C10 C 0.3932(2) 0.09999(19) 0.70868(14) 0.0453(5) Uani 1 1 d . . . . .
H10 H 0.4813 0.1336 0.6862 0.054 Uiso 1 1 calc R U . . .
C11 C 0.28875(19) 0.14644(15) 0.71771(12) 0.0325(4) Uani 1 1 d . . . . .
H11 H 0.3070 0.2136 0.7031 0.039 Uiso 1 1 calc R U . . .
C12 C 0.10130(16) 0.25047(12) 0.85446(10) 0.0203(3) Uani 1 1 d . . . . .
C13 C 0.10379(17) 0.24661(12) 0.94898(11) 0.0226(3) Uani 1 1 d . . . . .
H13 H 0.0616 0.1787 0.9625 0.027 Uiso 1 1 calc R U . . .
C14 C 0.16537(17) 0.33797(12) 1.02387(11) 0.0234(3) Uani 1 1 d . . . . .
H14 H 0.1611 0.3317 1.0868 0.028 Uiso 1 1 calc R U . . .
C15 C 0.23344(16) 0.43880(12) 1.00738(10) 0.0207(3) Uani 1 1 d . . . . .
C16 C 0.23175(17) 0.44488(12) 0.91393(11) 0.0238(3) Uani 1 1 d . . . . .
H16 H 0.2759 0.5127 0.9006 0.029 Uiso 1 1 calc R U . . .
C17 C 0.16630(18) 0.35293(12) 0.84005(11) 0.0243(3) Uani 1 1 d . . . . .
H17 H 0.1656 0.3599 0.7770 0.029 Uiso 1 1 calc R U . . .
C18 C 0.38240(16) 0.53172(12) 1.16811(10) 0.0218(3) Uani 1 1 d . . . . .
C19 C 0.45050(18) 0.45826(13) 1.17241(11) 0.0268(3) Uani 1 1 d . . . . .
H19 H 0.4399 0.4038 1.1175 0.032 Uiso 1 1 calc R U . . .
C20 C 0.5337(2) 0.46481(15) 1.25700(13) 0.0355(4) Uani 1 1 d . . . . .
H20 H 0.5800 0.4146 1.2596 0.043 Uiso 1 1 calc R U . . .
C21 C 0.5504(2) 0.54345(16) 1.33784(13) 0.0374(4) Uani 1 1 d . . . . .
H21 H 0.6083 0.5475 1.3954 0.045 Uiso 1 1 calc R U . . .
C22 C 0.4820(2) 0.61606(14) 1.33395(12) 0.0328(4) Uani 1 1 d . . . . .
H22 H 0.4924 0.6701 1.3891 0.039 Uiso 1 1 calc R U . . .
C23 C 0.39851(19) 0.61003(13) 1.24995(11) 0.0278(3) Uani 1 1 d . . . . .
H23 H 0.3515 0.6599 1.2480 0.033 Uiso 1 1 calc R U . . .
C24 C 0.33587(18) 0.63492(12) 1.06173(10) 0.0227(3) Uani 1 1 d . . . . .
C25 C 0.48261(18) 0.69687(13) 1.06071(11) 0.0277(3) Uani 1 1 d . . . . .
H25 H 0.5598 0.6723 1.0759 0.033 Uiso 1 1 calc R U . . .
C26 C 0.5159(2) 0.79435(14) 1.03760(13) 0.0347(4) Uani 1 1 d . . . . .
H26 H 0.6162 0.8368 1.0370 0.042 Uiso 1 1 calc R U . . .
C27 C 0.4038(2) 0.83003(15) 1.01544(14) 0.0383(4) Uani 1 1 d . . . . .
H27 H 0.4266 0.8968 0.9992 0.046 Uiso 1 1 calc R U . . .
C28 C 0.2583(2) 0.76848(15) 1.01695(14) 0.0370(4) Uani 1 1 d . . . . .
H28 H 0.1814 0.7933 1.0017 0.044 Uiso 1 1 calc R U . . .
C29 C 0.22300(19) 0.67086(14) 1.04045(12) 0.0301(4) Uani 1 1 d . . . . .
H29 H 0.1228 0.6292 1.0420 0.036 Uiso 1 1 calc R U . . .
C30 C -0.03796(16) 0.16807(12) 0.67297(10) 0.0208(3) Uani 1 1 d . . . . .
C31 C -0.01590(17) 0.13473(12) 0.58088(11) 0.0242(3) Uani 1 1 d . . . . .
H31 H 0.0464 0.0950 0.5705 0.029 Uiso 1 1 calc R U . . .
C32 C -0.08217(18) 0.15773(14) 0.50369(11) 0.0264(3) Uani 1 1 d . . . . .
H32 H -0.0662 0.1326 0.4419 0.032 Uiso 1 1 calc R U . . .
C33 C -0.17122(17) 0.21724(13) 0.51733(11) 0.0238(3) Uani 1 1 d . . . . .
C34 C -0.19558(19) 0.25130(14) 0.60754(12) 0.0293(4) Uani 1 1 d . . . . .
H34 H -0.2567 0.2920 0.6176 0.035 Uiso 1 1 calc R U . . .
C35 C -0.13120(19) 0.22628(14) 0.68320(11) 0.0287(4) Uani 1 1 d . . . . .
H35 H -0.1510 0.2494 0.7443 0.034 Uiso 1 1 calc R U . . .
C36 C -0.14895(18) 0.30756(13) 0.38777(11) 0.0261(3) Uani 1 1 d . . . . .
C37 C 0.0008(2) 0.37076(16) 0.42441(15) 0.0392(4) Uani 1 1 d . . . . .
H37 H 0.0426 0.3729 0.4863 0.047 Uiso 1 1 calc R U . . .
C38 C 0.0887(2) 0.43035(18) 0.37142(18) 0.0531(6) Uani 1 1 d . . . . .
H38 H 0.1906 0.4726 0.3971 0.064 Uiso 1 1 calc R U . . .
C39 C 0.0302(3) 0.42912(18) 0.28153(17) 0.0520(6) Uani 1 1 d . . . . .
H39 H 0.0912 0.4703 0.2455 0.062 Uiso 1 1 calc R U . . .
C40 C -0.1179(2) 0.36748(16) 0.24466(14) 0.0409(5) Uani 1 1 d . . . . .
H40 H -0.1591 0.3670 0.1832 0.049 Uiso 1 1 calc R U . . .
C41 C -0.2071(2) 0.30618(14) 0.29656(12) 0.0294(4) Uani 1 1 d . . . . .
H41 H -0.3084 0.2630 0.2699 0.035 Uiso 1 1 calc R U . . .
C42 C -0.39231(17) 0.22671(14) 0.43430(11) 0.0263(3) Uani 1 1 d . . . . .
C43 C -0.4895(2) 0.13103(16) 0.44826(13) 0.0361(4) Uani 1 1 d . . . . .
H43 H -0.4529 0.0783 0.4607 0.043 Uiso 1 1 calc R U . . .
C44 C -0.6393(2) 0.1128(2) 0.44401(14) 0.0505(6) Uani 1 1 d . . . . .
H44 H -0.7050 0.0478 0.4540 0.061 Uiso 1 1 calc R U . . .
C45 C -0.6936(2) 0.1885(2) 0.42536(14) 0.0545(6) Uani 1 1 d . . . . .
H45 H -0.7966 0.1753 0.4218 0.065 Uiso 1 1 calc R U . . .
C46 C -0.5984(2) 0.2830(2) 0.41200(13) 0.0471(5) Uani 1 1 d . . . . .
H46 H -0.6361 0.3349 0.3989 0.056 Uiso 1 1 calc R U . . .
C47 C -0.4476(2) 0.30327(16) 0.41741(12) 0.0333(4) Uani 1 1 d . . . . .
H47 H -0.3822 0.3696 0.4095 0.040 Uiso 1 1 calc R U . . .
F1 F -0.43413(15) -0.11043(13) 0.84446(11) 0.0687(4) Uani 1 1 d . . . . .

loop_
_atom_site_aniso_label
_atom_site_aniso_U_11
_atom_site_aniso_U_22
_atom_site_aniso_U_33
_atom_site_aniso_U_23
_atom_site_aniso_U_13
_atom_site_aniso_U_12
B1 0.0223(8) 0.0194(8) 0.0195(8) 0.0048(6) 0.0018(6) 0.0082(6)
N1 0.0282(7) 0.0249(7) 0.0211(6) 0.0030(5) -0.0012(5) 0.0118(6)
N2 0.0311(7) 0.0192(6) 0.0203(6) 0.0026(5) -0.0026(5) 0.0092(5)
N3 0.0234(7) 0.0369(8) 0.0256(7) 0.0180(6) 0.0042(5) 0.0117(6)
C1 0.0280(8) 0.0182(7) 0.0156(7) 0.0031(6) -0.0028(6) 0.0044(6)
C2 0.0316(9) 0.0329(9) 0.0242(8) 0.0101(7) 0.0015(7) 0.0066(7)
C3 0.0329(10) 0.0513(12) 0.0380(11) 0.0230(9) 0.0009(8) -0.0045(9)
C4 0.0586(14) 0.0362(11) 0.0555(13) 0.0304(10) -0.0068(11) -0.0036(10)
C5 0.0580(13) 0.0277(9) 0.0500(12) 0.0182(9) -0.0065(10) 0.0098(9)
C6 0.0412(10) 0.0219(8) 0.0237(8) 0.0050(6) -0.0057(7) 0.0098(7)
C7 0.0400(9) 0.0237(8) 0.0229(8) 0.0005(6) -0.0060(7) 0.0161(7)
C8 0.0577(13) 0.0374(10) 0.0409(11) -0.0019(9) -0.0083(9) 0.0314(10)
C9 0.0469(12) 0.0610(14) 0.0439(12) -0.0093(10) -0.0054(9) 0.0390(11)
C10 0.0325(10) 0.0606(14) 0.0386(11) -0.0036(9) 0.0018(8) 0.0229(9)
C11 0.0272(8) 0.0382(10) 0.0303(9) 0.0057(7) 0.0036(7) 0.0123(7)
C12 0.0210(7) 0.0194(7) 0.0203(7) 0.0051(6) 0.0012(6) 0.0081(6)
C13 0.0235(7) 0.0201(7) 0.0235(8) 0.0080(6) 0.0026(6) 0.0065(6)
C14 0.0263(8) 0.0252(8) 0.0183(7) 0.0075(6) 0.0032(6) 0.0081(6)
C15 0.0197(7) 0.0210(7) 0.0201(7) 0.0033(6) 0.0010(6) 0.0078(6)
C16 0.0268(8) 0.0201(7) 0.0236(8) 0.0082(6) 0.0034(6) 0.0067(6)
C17 0.0305(8) 0.0232(8) 0.0188(7) 0.0070(6) 0.0029(6) 0.0092(6)
C18 0.0210(7) 0.0234(7) 0.0193(7) 0.0065(6) 0.0036(6) 0.0059(6)
C19 0.0289(8) 0.0286(8) 0.0242(8) 0.0068(7) 0.0040(6) 0.0127(7)
C20 0.0419(10) 0.0395(10) 0.0321(9) 0.0141(8) 0.0024(8) 0.0219(8)
C21 0.0420(10) 0.0445(11) 0.0239(8) 0.0133(8) -0.0028(7) 0.0139(9)
C22 0.0406(10) 0.0330(9) 0.0197(8) 0.0037(7) 0.0031(7) 0.0101(8)
C23 0.0322(9) 0.0276(8) 0.0232(8) 0.0047(6) 0.0041(6) 0.0121(7)
C24 0.0306(8) 0.0184(7) 0.0172(7) 0.0017(6) 0.0019(6) 0.0095(6)
C25 0.0289(8) 0.0305(9) 0.0241(8) 0.0055(7) 0.0041(6) 0.0126(7)
C26 0.0356(9) 0.0298(9) 0.0329(9) 0.0084(7) 0.0083(7) 0.0048(7)
C27 0.0536(12) 0.0249(9) 0.0407(10) 0.0140(8) 0.0133(9) 0.0154(8)
C28 0.0436(11) 0.0341(10) 0.0434(11) 0.0137(8) 0.0084(8) 0.0242(8)
C29 0.0295(8) 0.0285(9) 0.0340(9) 0.0082(7) 0.0051(7) 0.0131(7)
C30 0.0224(7) 0.0179(7) 0.0199(7) 0.0048(6) 0.0005(6) 0.0059(6)
C31 0.0261(8) 0.0246(8) 0.0238(8) 0.0054(6) 0.0027(6) 0.0126(6)
C32 0.0279(8) 0.0340(9) 0.0194(7) 0.0072(6) 0.0053(6) 0.0136(7)
C33 0.0232(7) 0.0265(8) 0.0220(7) 0.0104(6) 0.0023(6) 0.0079(6)
C34 0.0345(9) 0.0356(9) 0.0257(8) 0.0078(7) 0.0043(7) 0.0230(7)
C35 0.0358(9) 0.0356(9) 0.0194(8) 0.0054(7) 0.0043(6) 0.0202(7)
C36 0.0294(8) 0.0253(8) 0.0276(8) 0.0108(7) 0.0085(6) 0.0119(7)
C37 0.0318(9) 0.0392(10) 0.0443(11) 0.0177(9) 0.0037(8) 0.0073(8)
C38 0.0351(11) 0.0470(12) 0.0754(16) 0.0282(12) 0.0145(10) 0.0048(9)
C39 0.0566(14) 0.0492(12) 0.0651(15) 0.0357(11) 0.0339(12) 0.0196(11)
C40 0.0597(13) 0.0427(11) 0.0366(10) 0.0236(9) 0.0225(9) 0.0275(10)
C41 0.0375(9) 0.0296(9) 0.0275(8) 0.0123(7) 0.0099(7) 0.0164(7)
C42 0.0238(8) 0.0364(9) 0.0183(7) 0.0092(7) 0.0031(6) 0.0096(7)
C43 0.0334(9) 0.0404(10) 0.0304(9) 0.0114(8) 0.0067(7) 0.0072(8)
C44 0.0305(10) 0.0688(15) 0.0336(10) 0.0117(10) 0.0064(8) -0.0033(10)
C45 0.0235(9) 0.104(2) 0.0299(10) 0.0127(11) 0.0034(8) 0.0196(11)
C46 0.0419(11) 0.0864(17) 0.0282(10) 0.0193(10) 0.0073(8) 0.0397(12)
C47 0.0329(9) 0.0493(11) 0.0249(8) 0.0150(8) 0.0058(7) 0.0211(8)
F1 0.0466(8) 0.0780(10) 0.0775(10) 0.0437(8) 0.0163(7) 0.0039(7)

loop_
_atom_type_symbol
_atom_type_description
_atom_type_scat_dispersion_real
_atom_type_scat_dispersion_imag
_atom_type_scat_source
C C 0.0033 0.0016 'International Tables Vol C Tables 4.2.6.8 and 6.1.1.4'
H H 0.0000 0.0000 'International Tables Vol C Tables 4.2.6.8 and 6.1.1.4'
B B 0.0013 0.0007 'International Tables Vol C Tables 4.2.6.8 and 6.1.1.4'
N N 0.0061 0.0033 'International Tables Vol C Tables 4.2.6.8 and 6.1.1.4'
F F 0.0171 0.0103 'International Tables Vol C Tables 4.2.6.8 and 6.1.1.4'

loop_
_geom_angle_atom_site_label_1
_geom_angle_atom_site_label_2
_geom_angle_atom_site_label_3
_geom_angle
_geom_angle_site_symmetry_1
_geom_angle_site_symmetry_3
C30 B1 C1 113.13(12) . .
C30 B1 C12 112.55(12) . .
C1 B1 C12 113.78(12) . .
C30 B1 N1 111.89(12) . .
C1 B1 N1 96.59(11) . .
C12 B1 N1 107.73(12) . .
C11 N1 C7 120.66(15) . .
C11 N1 B1 127.47(14) . .
C7 N1 B1 111.79(13) . .
C18 N2 C15 121.76(13) . .
C18 N2 C24 116.23(12) . .
C15 N2 C24 117.74(12) . .
C36 N3 C42 121.73(13) . .
C36 N3 C33 119.78(13) . .
C42 N3 C33 116.70(12) . .
C2 C1 C6 118.40(15) . .
C2 C1 B1 130.97(14) . .
C6 C1 B1 110.62(14) . .
C1 C2 C3 118.05(18) . .
F1 C3 C4 116.47(18) . .
F1 C3 C2 119.6(2) . .
C4 C3 C2 123.93(19) . .
C3 C4 C5 118.61(18) . .
C4 C5 C6 118.7(2) . .
C5 C6 C1 122.34(18) . .
C5 C6 C7 127.29(17) . .
C1 C6 C7 110.32(14) . .
N1 C7 C8 119.74(18) . .
N1 C7 C6 110.33(14) . .
C8 C7 C6 129.93(17) . .
C9 C8 C7 119.26(19) . .
C10 C9 C8 120.05(18) . .
C9 C10 C11 119.1(2) . .
N1 C11 C10 121.14(18) . .
C13 C12 C17 115.47(13) . .
C13 C12 B1 123.36(13) . .
C17 C12 B1 121.16(13) . .
C14 C13 C12 122.71(14) . .
C13 C14 C15 120.49(14) . .
C16 C15 C14 117.88(14) . .
C16 C15 N2 121.01(14) . .
C14 C15 N2 121.10(13) . .
C17 C16 C15 120.68(14) . .
C16 C17 C12 122.72(14) . .
C23 C18 C19 118.89(14) . .
C23 C18 N2 118.24(14) . .
C19 C18 N2 122.85(14) . .
C20 C19 C18 119.81(15) . .
C21 C20 C19 121.01(17) . .
C20 C21 C22 119.32(16) . .
C23 C22 C21 120.10(16) . .
C22 C23 C18 120.88(16) . .
C25 C24 C29 120.25(15) . .
C25 C24 N2 119.90(14) . .
C29 C24 N2 119.84(15) . .
C26 C25 C24 119.84(16) . .
C27 C26 C25 120.15(17) . .
C26 C27 C28 119.81(17) . .
C29 C28 C27 120.81(17) . .
C28 C29 C24 119.13(16) . .
C31 C30 C35 115.79(14) . .
C31 C30 B1 126.13(13) . .
C35 C30 B1 118.08(13) . .
C32 C31 C30 122.41(14) . .
C33 C32 C31 119.85(14) . .
C34 C33 C32 119.21(14) . .
C34 C33 N3 119.39(14) . .
C32 C33 N3 121.40(14) . .
C33 C34 C35 120.30(15) . .
C34 C35 C30 122.43(15) . .
C41 C36 C37 118.35(15) . .
C41 C36 N3 120.40(15) . .
C37 C36 N3 121.23(15) . .
C38 C37 C36 120.53(19) . .
C39 C38 C37 120.8(2) . .
C38 C39 C40 119.27(18) . .
C39 C40 C41 120.61(19) . .
C40 C41 C36 120.44(17) . .
C47 C42 C43 119.12(16) . .
C47 C42 N3 121.97(15) . .
C43 C42 N3 118.89(16) . .
C44 C43 C42 120.0(2) . .
C45 C44 C43 120.4(2) . .
C46 C45 C44 119.83(18) . .
C45 C46 C47 120.5(2) . .
C46 C47 C42 120.07(19) . .

loop_
_geom_bond_atom_site_label_1
_geom_bond_atom_site_label_2
_geom_bond_distance
_geom_bond_site_symmetry_2
B1 C30 1.610(2) .
B1 C1 1.614(2) .
B1 C12 1.623(2) .
B1 N1 1.624(2) .
N1 C11 1.341(2) .
N1 C7 1.363(2) .
N2 C18 1.4159(19) .
N2 C15 1.4180(19) .
N2 C24 1.437(2) .
N3 C36 1.413(2) .
N3 C42 1.418(2) .
N3 C33 1.4340(19) .
C1 C2 1.383(2) .
C1 C6 1.399(2) .
C2 C3 1.379(3) .
C3 F1 1.347(2) .
C3 C4 1.375(3) .
C4 C5 1.370(3) .
C5 C6 1.392(3) .
C6 C7 1.457(3) .
C7 C8 1.389(2) .
C8 C9 1.380(3) .
C9 C10 1.376(3) .
C10 C11 1.378(3) .
C12 C13 1.399(2) .
C12 C17 1.397(2) .
C13 C14 1.388(2) .
C14 C15 1.394(2) .
C15 C16 1.392(2) .
C16 C17 1.387(2) .
C18 C23 1.393(2) .
C18 C19 1.393(2) .
C19 C20 1.386(2) .
C20 C21 1.384(3) .
C21 C22 1.384(3) .
C22 C23 1.382(2) .
C24 C25 1.390(2) .
C24 C29 1.386(2) .
C25 C26 1.384(2) .
C26 C27 1.381(3) .
C27 C28 1.380(3) .
C28 C29 1.387(2) .
C30 C31 1.399(2) .
C30 C35 1.402(2) .
C31 C32 1.396(2) .
C32 C33 1.384(2) .
C33 C34 1.384(2) .
C34 C35 1.385(2) .
C36 C41 1.398(2) .
C36 C37 1.396(2) .
C37 C38 1.383(3) .
C38 C39 1.382(3) .
C39 C40 1.380(3) .
C40 C41 1.389(2) .
C42 C47 1.388(2) .
C42 C43 1.395(2) .
C43 C44 1.385(3) .
C44 C45 1.379(4) .
C45 C46 1.372(3) .
C46 C47 1.388(3) .
